data_8104181
loop_
_publ_author_name
'Fischer, T.'
'Eisenmann, B.'
'Kniep, R.'

_publ_section_title
;
 Crystal structure of trialuminium monohydrogensulfate tetrakis(sulfate)
 nonahydrate, Al3 (H S O4) (S O4)4 . 9H2 O
;
_journal_name_full 'Zeitschrift fuer Kristallographie (149,1979-)'
_journal_page_first 467
_journal_page_last 468
_journal_volume 211
_journal_year 1996
_chemical_formula_sum 'Al3 H19 O29 S5'
_chemical_name_systematic 'Al3 (H S O4) (S O4)4 (H2 O)9'
_space_group_IT_number 2
_symmetry_space_group_name_Hall '-P 1'
_symmetry_space_group_name_H-M 'P -1'
_cell_angle_alpha 70.62
_cell_angle_beta 76.88
_cell_angle_gamma 80.76
_cell_formula_units_Z 1
_cell_length_a 5.357
_cell_length_b 10.356
_cell_length_c 10.643
_cell_volume 540.108
_citation_journal_id_ASTM ZEKRDZ
_cod_data_source_file Fischer_ZEKRDZ_1996_1889.cif
_cod_data_source_block H19Al3O29S5
_cod_original_cell_volume 540.1079
_cod_original_formula_sum 'H19 Al3 O29 S5'
_cod_database_code 8104181

loop_
_symmetry_equiv_pos_as_xyz
x,y,z
-x,-y,-z

loop_
_atom_site_label
_atom_site_type_symbol
_atom_site_fract_x
_atom_site_fract_y
_atom_site_fract_z
_atom_site_occupancy
_atom_site_U_iso_or_equiv
H4 H+1 0.542 -0.4532 0.6746 1 0.0
H3 H+1 0.449 -0.502 0.797 1 0.0
O2 O-2 -0.0193 -0.0851 0.3183 1 0.0
O16 O-2 0.1149 -0.3178 0.5642 1 0.0
O7 O-2 0.3047 -0.2403 0.8491 1 0.0
O11 O-2 0.1116 -0.3362 0.3567 0.5 0.0
O14 O-2 0.4643 -0.189 0.5928 1 0.0
O5 O-2 0.0624 -0.3306 0.0759 1 0.0
S3 S+6 0.0958 -0.423 0.506 0.5 0.0
O9 O-2 0.147 -0.521 0.4461 0.5 0.0
O4 O-2 0.2548 0.06 0.1295 1 0.0
Al1 Al+3 0.8011 0.2892 0.2837 1 0.0
H6 H+1 0.436 -0.16 0.528 1 0.0
H2 H+1 -0.167 -0.381 0.8936 1 0.0
O6 O-2 0.2869 -0.1342 0.0157 1 0.0
H8 H+1 0.258 0.1211 0.8092 1 0.0
O13 O-2 0.4204 -0.4499 0.7353 1 0.0
Al2 Al+3 0.5 0 0 1 0.0
O10 O-2 0.3021 -0.527 0.5114 0.5 0.0
S2 S+6 0.2969 0.7316 -0.0051 1 0.0
H5 H+1 0.499 -0.132 0.6136 1 0.0
O1 O-2 -0.0456 -0.1399 0.6849 1 0.0
H1 H+1 -0.071 -0.488 0.8617 1 0.0
O8 O-2 0.528 -0.3539 0.0298 1 0.0
O12 O-2 -0.0523 -0.3978 0.8401 1 0.0
S1 S+6 0.835 0.9857 0.7207 1 0.0
O3 O-2 0.6163 0.0363 0.6541 1 0.0
H7 H+1 0.228 0.1867 0.8854 1 0.0
O15 O-2 0.3231 0.1278 0.8679 1 0.0
